data_4307119
loop_
_publ_author_name
'Jun Xia'
'Bin Zhao'
'Hong-Sheng Wang'
'Wei Shi'
'Yue Ma'
'Hai-Bin Song'
'Peng Cheng'
'Dai-Zheng Liao'
'Shi-Ping Yan'

_publ_section_title
;
Two- and Three-Dimensional Lanthanide Complexes: Synthesis, Crystal
Structures, and Properties
;
_journal_name_full 'Inorganic Chemistry'
_journal_page_first 3450
_journal_page_last 3458
_journal_paper_doi 10.1021/ic061620p
_journal_volume 46
_journal_year 2007
_chemical_formula_sum 'C15 H18 N6 O18 Tb2'
_chemical_formula_weight 888.20
_chemical_name_systematic
; 
 ? 
;
_space_group_IT_number 14
_symmetry_cell_setting monoclinic
_symmetry_space_group_name_Hall '-P 2ybc'
_symmetry_space_group_name_H-M 'P 1 21/c 1'
_atom_sites_solution_hydrogens geom
_atom_sites_solution_primary direct
_atom_sites_solution_secondary difmap
_audit_creation_method SHELXL-97
_cell_angle_alpha 90.00
_cell_angle_beta 100.2360(10)
_cell_angle_gamma 90.00
_cell_formula_units_Z 2
_cell_length_a 10.9584(12)
_cell_length_b 10.1701(11)
_cell_length_c 10.5284(12)
_cell_measurement_reflns_used 3610
_cell_measurement_temperature 294(2)
_cell_measurement_theta_max 27.78
_cell_measurement_theta_min 2.75
_cell_volume 1154.7(2)
_computing_cell_refinement 'Bruker SMART'
_computing_data_collection 'Bruker SMART'
_computing_data_reduction 'Bruker SAINT'
_computing_molecular_graphics 'Bruker SHELXTL'
_computing_publication_material 'Bruker SHELXTL'
_computing_structure_refinement 'SHELXL-97 (Sheldrick, 1997)'
_computing_structure_solution 'SHELXS-97 (Sheldrick, 1990)'
_diffrn_ambient_temperature 294(2)
_diffrn_measured_fraction_theta_full 0.991
_diffrn_measured_fraction_theta_max 0.991
_diffrn_measurement_device_type 'CCD area detector'
_diffrn_measurement_method 'phi and omega scans'
_diffrn_radiation_monochromator graphite
_diffrn_radiation_source 'fine-focus sealed tube'
_diffrn_radiation_type MoK\a
_diffrn_radiation_wavelength 0.71073
_diffrn_reflns_av_R_equivalents 0.0193
_diffrn_reflns_av_sigmaI/netI 0.0230
_diffrn_reflns_limit_h_max 14
_diffrn_reflns_limit_h_min -14
_diffrn_reflns_limit_k_max 13
_diffrn_reflns_limit_k_min -11
_diffrn_reflns_limit_l_max 11
_diffrn_reflns_limit_l_min -13
_diffrn_reflns_number 7523
_diffrn_reflns_theta_full 27.82
_diffrn_reflns_theta_max 27.82
_diffrn_reflns_theta_min 1.89
_exptl_absorpt_coefficient_mu 6.181
_exptl_absorpt_correction_T_max 1.000000
_exptl_absorpt_correction_T_min 0.769979
_exptl_absorpt_correction_type multi-scan
_exptl_absorpt_process_details sadabs
_exptl_crystal_density_diffrn 2.555
_exptl_crystal_density_meas 0
_exptl_crystal_density_method 'not measured'
_exptl_crystal_F_000 848
_exptl_crystal_size_max 0.28
_exptl_crystal_size_mid 0.22
_exptl_crystal_size_min 0.14
_refine_diff_density_max 1.172
_refine_diff_density_min -0.743
_refine_diff_density_rms 0.108
_refine_ls_extinction_coef 0.00144(17)
_refine_ls_extinction_expression Fc^*^=kFc[1+0.001xFc^2^\l^3^/sin(2\q)]^-1/4^
_refine_ls_extinction_method SHELXL
_refine_ls_goodness_of_fit_ref 1.059
_refine_ls_hydrogen_treatment mixed
_refine_ls_matrix_type full
_refine_ls_number_parameters 212
_refine_ls_number_reflns 2722
_refine_ls_number_restraints 27
_refine_ls_restrained_S_all 1.074
_refine_ls_R_factor_all 0.0228
_refine_ls_R_factor_gt 0.0188
_refine_ls_shift/su_max 0.003
_refine_ls_shift/su_mean 0.000
_refine_ls_structure_factor_coef Fsqd
_refine_ls_weighting_details 'calc w=1/[\s^2^(Fo^2^)+(0.0206P)^2^+1.4597P] where P=(Fo^2^+2Fc^2^)/3'
_refine_ls_weighting_scheme calc
_refine_ls_wR_factor_gt 0.0448
_refine_ls_wR_factor_ref 0.0455
_reflns_number_gt 2402
_reflns_number_total 2722
_reflns_threshold_expression >2sigma(I)
_cod_data_source_file ic061620psi20060828_112916.cif
_cod_data_source_block 60322b
_cod_depositor_comments
;
The following automatic conversions were performed:
'_symmetry_cell_setting' value 'Monoclinic' changed to 'monoclinic'
according to '/home/saulius/struct/CIF-dictionaries/cif_core.dic'
dictionary named 'cif_core.dic' version 2.4.1 from 2010-06-29.

Automatic conversion script
Id: cif_fix_enum 1527 2010-12-29 10:47:43Z saulius 
;
_cod_original_formula_sum 'C15 H18 Tb2 N6 O18'
_cod_database_code 4307119

loop_
_symmetry_equiv_pos_as_xyz
'x, y, z'
'-x, y+1/2, -z+1/2'
'-x, -y, -z'
'x, -y-1/2, z-1/2'

loop_
_atom_site_label
_atom_site_type_symbol
_atom_site_fract_x
_atom_site_fract_y
_atom_site_fract_z
_atom_site_U_iso_or_equiv
_atom_site_adp_type
_atom_site_occupancy
_atom_site_symmetry_multiplicity
_atom_site_calc_flag
_atom_site_refinement_flags
_atom_site_disorder_assembly
_atom_site_disorder_group
Tb1 Tb 0.212403(13) 0.052937(14) 0.898269(13) 0.01412(6) Uani 1 1 d . . .
O1 O 0.1825(2) 0.8248(2) 0.9249(2) 0.0242(5) Uani 1 1 d . . .
O2 O 0.1916(2) 0.6780(2) 0.7677(2) 0.0259(5) Uani 1 1 d . . .
O3 O 0.1251(2) 0.1882(2) 1.0466(2) 0.0206(5) Uani 1 1 d . . .
O4 O 0.1398(2) 0.2734(2) 1.2438(2) 0.0243(5) Uani 1 1 d . . .
O5 O 0.3129(2) -0.0029(3) 1.1145(2) 0.0291(6) Uani 1 1 d . . .
H5A H 0.2928 -0.0644 1.1611 0.035 Uiso 1 1 d R . .
H5B H 0.3542 0.0602 1.1533 0.035 Uiso 1 1 d R . .
O6 O -0.0022(2) 0.0157(2) 0.8533(2) 0.0225(5) Uani 1 1 d . . .
H6A H -0.0532 0.0692 0.8098 0.027 Uiso 1 1 d R . .
H6B H -0.0341 -0.0553 0.8752 0.027 Uiso 1 1 d R . .
O7 O 0.4031(3) -0.0574(3) 0.8728(3) 0.0415(7) Uani 1 1 d . . .
H7A H 0.4332 -0.0668 0.8042 0.050 Uiso 1 1 d R . .
H7B H 0.4514 -0.0223 0.9359 0.050 Uiso 1 1 d R . .
N1 N 0.1902(3) 0.6221(2) 1.1007(2) 0.0182(6) Uani 1 1 d . . .
H1A H 0.1881 0.6971 1.1450 0.022 Uiso 1 1 d R . .
N2 N 0.1808(3) 0.5113(3) 1.1658(2) 0.0171(5) Uani 1 1 d . . .
C1 C 0.1844(3) 0.7102(3) 0.8817(3) 0.0175(6) Uani 1 1 d . . .
C2 C 0.1762(3) 0.6000(3) 0.9729(3) 0.0152(6) Uani 1 1 d . . .
C3 C 0.1575(3) 0.4675(3) 0.9531(3) 0.0173(6) Uani 1 1 d . . .
H3 H 0.1455 0.4224 0.8750 0.021 Uiso 1 1 calc R . .
C4 C 0.1607(3) 0.4155(3) 1.0764(3) 0.0149(6) Uani 1 1 d . . .
C5 C 0.1418(3) 0.2828(3) 1.1250(3) 0.0157(6) Uani 1 1 d . . .
O8 O 0.3590(6) 0.2167(7) 0.9550(6) 0.0278(10) Uani 0.50 1 d PDU . .
O9 O 0.3966(9) 0.2724(12) 0.7598(7) 0.0456(16) Uani 0.50 1 d PD . .
O10 O 0.6208(6) 0.8003(7) 1.0692(6) 0.0278(10) Uani 0.50 1 d PD . .
O11 O 0.5586(9) 0.6992(12) 1.2357(8) 0.0456(16) Uani 0.50 1 d PD . .
C6 C 0.4031(7) 0.2925(8) 0.8783(8) 0.0238(10) Uani 0.50 1 d PDU . .
N3 N 0.5050(5) 0.4914(6) 0.8449(5) 0.0243(12) Uani 0.50 1 d PD . .
N4 N 0.5436(5) 0.6002(6) 0.9102(5) 0.0203(12) Uani 0.50 1 d PD . .
H4A H 0.5730 0.6712 0.8749 0.024 Uiso 0.50 1 d PR . .
C9 C 0.529(2) 0.5957(13) 1.0348(9) 0.0179(17) Uani 0.50 1 d PD . .
C8 C 0.4828(6) 0.4714(7) 1.0539(6) 0.0224(15) Uani 0.50 1 d PD . .
H8A H 0.4639 0.4359 1.1322 0.027 Uiso 0.50 1 d PR . .
C7 C 0.466(2) 0.4137(14) 0.9329(9) 0.0179(17) Uani 0.50 1 d PD . .
C10 C 0.5731(7) 0.7085(8) 1.1206(8) 0.0238(10) Uani 0.50 1 d PD . .

loop_
_atom_site_aniso_label
_atom_site_aniso_U_11
_atom_site_aniso_U_22
_atom_site_aniso_U_33
_atom_site_aniso_U_23
_atom_site_aniso_U_13
_atom_site_aniso_U_12
Tb1 0.02264(9) 0.00980(9) 0.01000(8) -0.00080(6) 0.00312(5) -0.00242(6)
O1 0.0374(13) 0.0120(12) 0.0226(12) 0.0008(9) 0.0041(10) -0.0025(10)
O2 0.0477(15) 0.0166(12) 0.0139(11) 0.0023(9) 0.0067(10) -0.0038(11)
O3 0.0371(13) 0.0100(11) 0.0162(11) -0.0035(8) 0.0089(9) -0.0057(9)
O4 0.0479(15) 0.0137(12) 0.0123(10) 0.0012(9) 0.0082(10) -0.0027(10)
O5 0.0367(14) 0.0298(14) 0.0188(12) 0.0024(10) -0.0002(10) -0.0093(11)
O6 0.0242(12) 0.0162(12) 0.0261(12) 0.0060(10) 0.0020(10) -0.0031(9)
O7 0.0296(14) 0.064(2) 0.0315(15) -0.0083(14) 0.0072(12) 0.0089(14)
N1 0.0352(15) 0.0062(12) 0.0138(12) 0.0004(10) 0.0058(11) -0.0013(11)
N2 0.0317(15) 0.0081(12) 0.0118(12) -0.0011(10) 0.0048(11) -0.0019(11)
C1 0.0230(15) 0.0132(15) 0.0151(15) 0.0016(12) 0.0002(12) -0.0012(12)
C2 0.0245(15) 0.0109(14) 0.0104(13) 0.0007(11) 0.0039(12) 0.0005(12)
C3 0.0288(16) 0.0127(16) 0.0102(14) -0.0017(11) 0.0032(12) -0.0014(12)
C4 0.0215(15) 0.0108(15) 0.0126(14) -0.0007(11) 0.0039(11) -0.0001(11)
C5 0.0206(15) 0.0135(15) 0.0138(14) -0.0003(12) 0.0052(12) -0.0002(12)
O8 0.0286(12) 0.0253(12) 0.0305(13) -0.0009(9) 0.0077(9) -0.0047(9)
O9 0.058(6) 0.053(5) 0.0294(18) -0.016(2) 0.018(3) -0.020(3)
O10 0.0286(12) 0.0253(12) 0.0305(13) -0.0009(9) 0.0077(9) -0.0047(9)
O11 0.058(6) 0.053(5) 0.0294(18) -0.016(2) 0.018(3) -0.020(3)
C6 0.0236(15) 0.0245(12) 0.0239(12) -0.0021(9) 0.0058(9) -0.0020(9)
N3 0.028(3) 0.028(3) 0.017(3) -0.003(2) 0.006(2) -0.009(3)
N4 0.031(3) 0.018(3) 0.013(3) -0.001(2) 0.006(2) -0.006(2)
C9 0.021(2) 0.017(2) 0.015(5) 0.005(4) 0.000(5) -0.004(2)
C8 0.024(3) 0.023(4) 0.021(4) 0.002(3) 0.006(3) -0.006(3)
C7 0.021(2) 0.017(2) 0.015(5) 0.005(4) 0.000(5) -0.004(2)
C10 0.0236(15) 0.0245(12) 0.0239(12) -0.0021(9) 0.0058(9) -0.0020(9)

loop_
_atom_type_symbol
_atom_type_description
_atom_type_scat_dispersion_real
_atom_type_scat_dispersion_imag
_atom_type_scat_source
C C 0.0033 0.0016 'International Tables Vol C Tables 4.2.6.8 and 6.1.1.4'
H H 0.0000 0.0000 'International Tables Vol C Tables 4.2.6.8 and 6.1.1.4'
N N 0.0061 0.0033 'International Tables Vol C Tables 4.2.6.8 and 6.1.1.4'
O O 0.0106 0.0060 'International Tables Vol C Tables 4.2.6.8 and 6.1.1.4'
Tb Tb -0.1723 4.1537 'International Tables Vol C Tables 4.2.6.8 and 6.1.1.4'

loop_
_geom_angle_atom_site_label_1
_geom_angle_atom_site_label_2
_geom_angle_atom_site_label_3
_geom_angle
_geom_angle_site_symmetry_1
_geom_angle_site_symmetry_3
_geom_angle_publ_flag
O8 Tb1 O10 10.0(2) . 3_667 ?
O8 Tb1 O6 142.40(17) . . ?
O10 Tb1 O6 149.61(17) 3_667 . ?
O8 Tb1 O1 141.09(18) . 1_545 ?
O10 Tb1 O1 136.84(18) 3_667 1_545 ?
O6 Tb1 O1 73.20(8) . 1_545 ?
O8 Tb1 O3 76.05(16) . . ?
O10 Tb1 O3 86.02(16) 3_667 . ?
O6 Tb1 O3 73.92(8) . . ?
O1 Tb1 O3 113.88(8) 1_545 . ?
O8 Tb1 O5 75.34(17) . . ?
O10 Tb1 O5 78.35(17) 3_667 . ?
O6 Tb1 O5 115.18(8) . . ?
O1 Tb1 O5 72.96(9) 1_545 . ?
O3 Tb1 O5 71.93(8) . . ?
O8 Tb1 O7 77.87(17) . . ?
O10 Tb1 O7 69.23(18) 3_667 . ?
O6 Tb1 O7 138.99(9) . . ?
O1 Tb1 O7 72.53(10) 1_545 . ?
O3 Tb1 O7 141.81(9) . . ?
O5 Tb1 O7 74.81(9) . . ?
O8 Tb1 O4 77.30(17) . 4_565 ?
O10 Tb1 O4 77.82(18) 3_667 4_565 ?
O6 Tb1 O4 77.62(8) . 4_565 ?
O1 Tb1 O4 138.94(8) 1_545 4_565 ?
O3 Tb1 O4 84.16(7) . 4_565 ?
O5 Tb1 O4 147.16(9) . 4_565 ?
O7 Tb1 O4 116.52(9) . 4_565 ?
O8 Tb1 N2 114.18(16) . 4_565 ?
O10 Tb1 N2 106.22(16) 3_667 4_565 ?
O6 Tb1 N2 78.50(9) . 4_565 ?
O1 Tb1 N2 82.04(8) 1_545 4_565 ?
O3 Tb1 N2 141.69(8) . 4_565 ?
O5 Tb1 N2 145.40(9) . 4_565 ?
O7 Tb1 N2 75.09(9) . 4_565 ?
O4 Tb1 N2 64.13(8) 4_565 4_565 ?
C1 O1 Tb1 149.0(2) . 1_565 ?
C5 O3 Tb1 146.5(2) . . ?
C5 O4 Tb1 123.1(2) . 4_566 ?
Tb1 O5 H5A 126.7 . . ?
Tb1 O5 H5B 113.0 . . ?
H5A O5 H5B 116.8 . . ?
Tb1 O6 H6A 122.9 . . ?
Tb1 O6 H6B 121.8 . . ?
H6A O6 H6B 115.2 . . ?
Tb1 O7 H7A 128.1 . . ?
Tb1 O7 H7B 98.5 . . ?
H7A O7 H7B 115.4 . . ?
N2 N1 C2 111.6(2) . . ?
N2 N1 H1A 116.2 . . ?
C2 N1 H1A 130.8 . . ?
N1 N2 C4 105.7(2) . . ?
N1 N2 Tb1 135.71(19) . 4_566 ?
C4 N2 Tb1 118.2(2) . 4_566 ?
O1 C1 O2 126.6(3) . . ?
O1 C1 C2 117.3(3) . . ?
O2 C1 C2 116.1(3) . . ?
N1 C2 C3 107.6(3) . . ?
N1 C2 C1 120.7(3) . . ?
C3 C2 C1 131.7(3) . . ?
C2 C3 C4 104.6(3) . . ?
C2 C3 H3 127.7 . . ?
C4 C3 H3 127.7 . . ?
N2 C4 C3 110.5(3) . . ?
N2 C4 C5 115.9(3) . . ?
C3 C4 C5 133.6(3) . . ?
O4 C5 O3 124.5(3) . . ?
O4 C5 C4 116.3(3) . . ?
O3 C5 C4 119.1(3) . . ?
O10 O8 C6 63.1(16) 3_667 . ?
O10 O8 C10 58.1(16) 3_667 3_667 ?
C6 O8 C10 9.5(6) . 3_667 ?
O10 O8 Tb1 87.9(18) 3_667 . ?
C6 O8 Tb1 126.6(5) . . ?
C10 O8 Tb1 130.9(5) 3_667 . ?
O11 O9 C6 86.5(16) 3_667 . ?
O11 O9 C10 76.5(14) 3_667 3_667 ?
C6 O9 C10 11.8(7) . 3_667 ?
O8 O10 C6 98.5(18) 3_667 3_667 ?
O8 O10 C10 105.8(19) 3_667 . ?
C6 O10 C10 11.6(7) 3_667 . ?
O8 O10 Tb1 82.2(18) 3_667 3_667 ?
C6 O10 Tb1 133.9(7) 3_667 3_667 ?
C10 O10 Tb1 142.7(5) . 3_667 ?
O9 O11 C10 77.6(14) 3_667 . ?
O9 O11 C6 68.8(14) 3_667 3_667 ?
C10 O11 C6 10.8(6) . 3_667 ?
C10 C6 O10 105(3) 3_667 3_667 ?
C10 C6 O9 85(3) 3_667 . ?
O10 C6 O9 111.6(8) 3_667 . ?
C10 C6 O8 116(3) 3_667 . ?
O10 C6 O8 18.4(5) 3_667 . ?
O9 C6 O8 124.9(8) . . ?
C10 C6 O11 65(3) 3_667 3_667 ?
O10 C6 O11 128.1(10) 3_667 3_667 ?
O9 C6 O11 24.8(5) . 3_667 ?
O8 C6 O11 145.1(9) . 3_667 ?
C10 C6 C7 68(4) 3_667 . ?
O10 C6 C7 129.0(8) 3_667 . ?
O9 C6 C7 117.6(7) . . ?
O8 C6 C7 117.5(7) . . ?
O11 C6 C7 95.6(7) 3_667 . ?
C10 C6 C9 68(3) 3_667 3_667 ?
O10 C6 C9 116.2(8) 3_667 3_667 ?
O9 C6 C9 129.7(8) . 3_667 ?
O8 C6 C9 105.3(7) . 3_667 ?
O11 C6 C9 106.6(8) 3_667 3_667 ?
C7 C6 C9 12.8(7) . 3_667 ?
C8 N3 N4 41.6(4) 3_667 . ?
C8 N3 C7 62.6(6) 3_667 . ?
N4 N3 C7 104.1(6) . . ?
C8 N3 C9 56.7(4) 3_667 3_667 ?
N4 N3 C9 98.4(5) . 3_667 ?
C7 N3 C9 7.0(12) . 3_667 ?
C8 N4 N3 56.2(6) 3_667 . ?
C8 N4 C9 57.1(7) 3_667 . ?
N3 N4 C9 113.1(6) . . ?
C8 N4 C7 55.4(5) 3_667 3_667 ?
N3 N4 C7 111.6(5) . 3_667 ?
C9 N4 C7 4(2) . 3_667 ?
C8 N4 H4A 177.9 3_667 . ?
N3 N4 H4A 124.0 . . ?
C9 N4 H4A 122.8 . . ?
C7 N4 H4A 124.3 3_667 . ?
C7 C9 C8 127(5) 3_667 3_667 ?
C7 C9 N4 159(9) 3_667 . ?
C8 C9 N4 40.9(5) 3_667 . ?
C7 C9 C8 67(3) 3_667 . ?
C8 C9 C8 65.4(7) 3_667 . ?
N4 C9 C8 106.3(7) . . ?
C7 C9 C10 69(3) 3_667 . ?
C8 C9 C10 158.9(11) 3_667 . ?
N4 C9 C10 118.9(7) . . ?
C8 C9 C10 134.6(7) . . ?
C7 C9 C6 70(3) 3_667 3_667 ?
C8 C9 C6 152.2(15) 3_667 3_667 ?
N4 C9 C6 114.7(8) . 3_667 ?
C8 C9 C6 136.5(9) . 3_667 ?
C10 C9 C6 9.3(5) . 3_667 ?
C7 C9 N3 28(4) 3_667 3_667 ?
C8 C9 N3 107.4(8) 3_667 3_667 ?
N4 C9 N3 148.2(8) . 3_667 ?
C8 C9 N3 42.2(4) . 3_667 ?
C10 C9 N3 92.4(6) . 3_667 ?
C6 C9 N3 95.2(6) 3_667 3_667 ?
N4 C8 N3 82.2(7) 3_667 3_667 ?
N4 C8 C9 82.0(8) 3_667 3_667 ?
N3 C8 C9 163.2(11) 3_667 3_667 ?
N4 C8 C7 149.2(9) 3_667 3_667 ?
N3 C8 C7 67.4(6) 3_667 3_667 ?
C9 C8 C7 127.6(10) 3_667 3_667 ?
N4 C8 C7 92.5(6) 3_667 . ?
N3 C8 C7 174.6(7) 3_667 . ?
C9 C8 C7 11.5(13) 3_667 . ?
C7 C8 C7 117.8(6) 3_667 . ?
N4 C8 C8 147.8(10) 3_667 3_667 ?
N3 C8 C8 129.5(9) 3_667 3_667 ?
C9 C8 C8 65.9(6) 3_667 3_667 ?
C7 C8 C8 62.1(6) 3_667 3_667 ?
C7 C8 C8 55.7(6) . 3_667 ?
N4 C8 C9 163.3(7) 3_667 . ?
N3 C8 C9 81.1(5) 3_667 . ?
C9 C8 C9 114.6(7) 3_667 . ?
C7 C8 C9 14.3(9) 3_667 . ?
C7 C8 C9 104.2(6) . . ?
C8 C8 C9 48.7(6) 3_667 . ?
N4 C8 H8A 35.9 3_667 . ?
N3 C8 H8A 46.5 3_667 . ?
C9 C8 H8A 117.9 3_667 . ?
C7 C8 H8A 113.9 3_667 . ?
C7 C8 H8A 128.3 . . ?
C8 C8 H8A 175.6 3_667 . ?
C9 C8 H8A 127.5 . . ?
C9 C7 C8 99(3) 3_667 3_667 ?
C9 C7 N3 145(5) 3_667 . ?
C8 C7 N3 50.0(5) 3_667 . ?
C9 C7 C8 41(4) 3_667 . ?
C8 C7 C8 62.2(6) 3_667 . ?
N3 C7 C8 112.2(6) . . ?
C9 C7 C10 98(3) 3_667 3_667 ?
C8 C7 C10 160.2(11) 3_667 3_667 ?
N3 C7 C10 110.9(7) . 3_667 ?
C8 C7 C10 136.7(7) . 3_667 ?
C9 C7 C6 98(3) 3_667 . ?
C8 C7 C6 163.6(9) 3_667 . ?
N3 C7 C6 113.9(7) . . ?
C8 C7 C6 133.5(7) . . ?
C10 C7 C6 9.9(6) 3_667 . ?
C9 C7 N4 17(7) 3_667 3_667 ?
C8 C7 N4 94.1(7) 3_667 3_667 ?
N3 C7 N4 144.1(7) . 3_667 ?
C8 C7 N4 32.1(3) . 3_667 ?
C10 C7 N4 104.7(6) 3_667 3_667 ?
C6 C7 N4 101.9(6) . 3_667 ?
C6 C10 O10 63(3) 3_667 . ?
C6 C10 O11 105(3) 3_667 . ?
O10 C10 O11 127.9(8) . . ?
C6 C10 O9 83(3) 3_667 3_667 ?
O10 C10 O9 105.3(8) . 3_667 ?
O11 C10 O9 25.9(5) . 3_667 ?
C6 C10 C7 102(4) 3_667 3_667 ?
O10 C10 C7 128.0(8) . 3_667 ?
O11 C10 C7 103.9(8) . 3_667 ?
O9 C10 C7 123.1(9) 3_667 3_667 ?
C6 C10 O8 54(3) 3_667 3_667 ?
O10 C10 O8 16.1(5) . 3_667 ?
O11 C10 O8 139.4(8) . 3_667 ?
O9 C10 O8 114.3(7) 3_667 3_667 ?
C7 C10 O8 114.0(8) 3_667 3_667 ?
C6 C10 C9 102(4) 3_667 . ?
O10 C10 C9 115.6(7) . . ?
O11 C10 C9 116.5(8) . . ?
O9 C10 C9 136.5(9) 3_667 . ?
C7 C10 C9 13.4(8) 3_667 . ?
O8 C10 C9 102.8(7) 3_667 . ?

loop_
_geom_bond_atom_site_label_1
_geom_bond_atom_site_label_2
_geom_bond_distance
_geom_bond_site_symmetry_2
_geom_bond_publ_flag
Tb1 O8 2.318(7) . ?
Tb1 O10 2.338(7) 3_667 ?
Tb1 O6 2.346(2) . ?
Tb1 O1 2.367(2) 1_545 ?
Tb1 O3 2.404(2) . ?
Tb1 O5 2.414(2) . ?
Tb1 O7 2.428(3) . ?
Tb1 O4 2.437(2) 4_565 ?
Tb1 N2 2.497(3) 4_565 ?
O1 C1 1.253(4) . ?
O1 Tb1 2.367(2) 1_565 ?
O2 C1 1.260(4) . ?
O3 C5 1.260(4) . ?
O4 C5 1.259(3) . ?
O4 Tb1 2.437(2) 4_566 ?
O5 H5A 0.8474 . ?
O5 H5B 0.8473 . ?
O6 H6A 0.8528 . ?
O6 H6B 0.8512 . ?
O7 H7A 0.8505 . ?
O7 H7B 0.8514 . ?
N1 N2 1.332(4) . ?
N1 C2 1.346(4) . ?
N1 H1A 0.8965 . ?
N2 C4 1.346(4) . ?
N2 Tb1 2.497(3) 4_566 ?
C1 C2 1.488(4) . ?
C2 C3 1.373(4) . ?
C3 C4 1.396(4) . ?
C3 H3 0.9300 . ?
C4 C5 1.471(4) . ?
O8 O10 0.405(10) 3_667 ?
O8 C6 1.272(7) . ?
O8 C10 1.405(12) 3_667 ?
O9 O11 0.564(10) 3_667 ?
O9 C6 1.254(7) . ?
O9 C10 1.259(14) 3_667 ?
O10 O8 0.405(10) 3_667 ?
O10 C6 1.147(12) 3_667 ?
O10 C10 1.240(7) . ?
O10 Tb1 2.338(7) 3_667 ?
O11 O9 0.564(10) 3_667 ?
O11 C10 1.254(7) . ?
O11 C6 1.343(14) 3_667 ?
C6 C10 0.259(14) 3_667 ?
C6 O10 1.147(12) 3_667 ?
C6 O11 1.343(14) 3_667 ?
C6 C7 1.477(8) . ?
C6 C9 1.562(16) 3_667 ?
N3 C8 1.116(8) 3_667 ?
N3 N4 1.331(6) . ?
N3 C7 1.345(8) . ?
N3 C9 1.642(10) 3_667 ?
N4 C8 0.892(8) 3_667 ?
N4 C9 1.350(8) . ?
N4 C7 1.679(10) 3_667 ?
N4 H4A 0.8969 . ?
C9 C7 0.35(2) 3_667 ?
C9 C8 1.145(13) 3_667 ?
C9 C8 1.390(8) . ?
C9 C10 1.487(8) . ?
C9 C6 1.562(16) 3_667 ?
C9 N3 1.642(10) 3_667 ?
C8 N4 0.892(8) 3_667 ?
C8 N3 1.116(8) 3_667 ?
C8 C9 1.145(13) 3_667 ?
C8 C7 1.294(13) 3_667 ?
C8 C7 1.384(8) . ?
C8 C8 1.385(13) 3_667 ?
C8 H8A 0.9563 . ?
C7 C9 0.35(2) 3_667 ?
C7 C8 1.294(13) 3_667 ?
C7 C10 1.400(15) 3_667 ?
C7 N4 1.679(10) 3_667 ?
C10 C6 0.259(14) 3_667 ?
C10 O9 1.259(14) 3_667 ?
C10 C7 1.400(15) 3_667 ?
C10 O8 1.405(12) 3_667 ?

loop_
_geom_torsion_atom_site_label_1
_geom_torsion_atom_site_label_2
_geom_torsion_atom_site_label_3
_geom_torsion_atom_site_label_4
_geom_torsion
_geom_torsion_site_symmetry_1
_geom_torsion_site_symmetry_2
_geom_torsion_site_symmetry_3
_geom_torsion_site_symmetry_4
_geom_torsion_publ_flag
O8 Tb1 O3 C5 -7.6(4) . . . . ?
O10 Tb1 O3 C5 -7.8(4) 3_667 . . . ?
O6 Tb1 O3 C5 -164.7(4) . . . . ?
O1 Tb1 O3 C5 132.5(4) 1_545 . . . ?
O5 Tb1 O3 C5 71.3(4) . . . . ?
O7 Tb1 O3 C5 40.7(4) . . . . ?
O4 Tb1 O3 C5 -85.9(4) 4_565 . . . ?
N2 Tb1 O3 C5 -119.1(4) 4_565 . . . ?
C2 N1 N2 C4 0.2(4) . . . . ?
C2 N1 N2 Tb1 172.8(2) . . . 4_566 ?
Tb1 O1 C1 O2 -13.2(7) 1_565 . . . ?
Tb1 O1 C1 C2 167.4(3) 1_565 . . . ?
N2 N1 C2 C3 -0.4(4) . . . . ?
N2 N1 C2 C1 -179.4(3) . . . . ?
O1 C1 C2 N1 -12.3(5) . . . . ?
O2 C1 C2 N1 168.2(3) . . . . ?
O1 C1 C2 C3 169.0(3) . . . . ?
O2 C1 C2 C3 -10.5(5) . . . . ?
N1 C2 C3 C4 0.4(4) . . . . ?
C1 C2 C3 C4 179.3(3) . . . . ?
N1 N2 C4 C3 0.1(4) . . . . ?
Tb1 N2 C4 C3 -174.1(2) 4_566 . . . ?
N1 N2 C4 C5 -177.6(3) . . . . ?
Tb1 N2 C4 C5 8.3(4) 4_566 . . . ?
C2 C3 C4 N2 -0.3(4) . . . . ?
C2 C3 C4 C5 176.8(3) . . . . ?
Tb1 O4 C5 O3 167.5(2) 4_566 . . . ?
Tb1 O4 C5 C4 -14.9(4) 4_566 . . . ?
Tb1 O3 C5 O4 -117.3(4) . . . . ?
Tb1 O3 C5 C4 65.1(5) . . . . ?
N2 C4 C5 O4 3.7(4) . . . . ?
C3 C4 C5 O4 -173.3(3) . . . . ?
N2 C4 C5 O3 -178.5(3) . . . . ?
C3 C4 C5 O3 4.5(5) . . . . ?
O6 Tb1 O8 O10 -141.2(16) . . . 3_667 ?
O1 Tb1 O8 O10 70.2(18) 1_545 . . 3_667 ?
O3 Tb1 O8 O10 -179.0(18) . . . 3_667 ?
O5 Tb1 O8 O10 106.4(17) . . . 3_667 ?
O7 Tb1 O8 O10 29.2(17) . . . 3_667 ?
O4 Tb1 O8 O10 -91.9(17) 4_565 . . 3_667 ?
N2 Tb1 O8 O10 -38.2(18) 4_565 . . 3_667 ?
O10 Tb1 O8 C6 53.8(16) 3_667 . . . ?
O6 Tb1 O8 C6 -87.4(6) . . . . ?
O1 Tb1 O8 C6 123.9(6) 1_545 . . . ?
O3 Tb1 O8 C6 -125.2(6) . . . . ?
O5 Tb1 O8 C6 160.2(6) . . . . ?
O7 Tb1 O8 C6 82.9(6) . . . . ?
O4 Tb1 O8 C6 -38.2(6) 4_565 . . . ?
N2 Tb1 O8 C6 15.6(7) 4_565 . . . ?
O10 Tb1 O8 C10 42.9(14) 3_667 . . 3_667 ?
O6 Tb1 O8 C10 -98.3(7) . . . 3_667 ?
O1 Tb1 O8 C10 113.0(7) 1_545 . . 3_667 ?
O3 Tb1 O8 C10 -136.1(7) . . . 3_667 ?
O5 Tb1 O8 C10 149.3(7) . . . 3_667 ?
O7 Tb1 O8 C10 72.1(7) . . . 3_667 ?
O4 Tb1 O8 C10 -49.0(7) 4_565 . . 3_667 ?
N2 Tb1 O8 C10 4.7(8) 4_565 . . 3_667 ?
O11 O9 C6 C10 -32(4) 3_667 . . 3_667 ?
O11 O9 C6 O10 -136(3) 3_667 . . 3_667 ?
C10 O9 C6 O10 -104(4) 3_667 . . 3_667 ?
O11 O9 C6 O8 -151(3) 3_667 . . . ?
C10 O9 C6 O8 -119(4) 3_667 . . . ?
C10 O9 C6 O11 32(4) 3_667 . . 3_667 ?
O11 O9 C6 C7 30(3) 3_667 . . . ?
C10 O9 C6 C7 62(4) 3_667 . . . ?
O11 O9 C6 C9 25(4) 3_667 . . 3_667 ?
C10 O9 C6 C9 57(3) 3_667 . . 3_667 ?
O10 O8 C6 C10 -56(4) 3_667 . . 3_667 ?
Tb1 O8 C6 C10 -121(4) . . . 3_667 ?
C10 O8 C6 O10 56(4) 3_667 . . 3_667 ?
Tb1 O8 C6 O10 -64.6(18) . . . 3_667 ?
O10 O8 C6 O9 47(2) 3_667 . . . ?
C10 O8 C6 O9 103(4) 3_667 . . . ?
Tb1 O8 C6 O9 -17.3(11) . . . . ?
O10 O8 C6 O11 26(3) 3_667 . . 3_667 ?
C10 O8 C6 O11 82(4) 3_667 . . 3_667 ?
Tb1 O8 C6 O11 -38.2(17) . . . 3_667 ?
O10 O8 C6 C7 -133(2) 3_667 . . . ?
C10 O8 C6 C7 -77(4) 3_667 . . . ?
Tb1 O8 C6 C7 162.2(11) . . . . ?
O10 O8 C6 C9 -129(2) 3_667 . . 3_667 ?
C10 O8 C6 C9 -73(4) 3_667 . . 3_667 ?
Tb1 O8 C6 C9 166.3(12) . . . 3_667 ?
C7 N3 N4 C8 4.4(14) . . . 3_667 ?
C9 N3 N4 C8 0.4(12) 3_667 . . 3_667 ?
C8 N3 N4 C9 -5.2(14) 3_667 . . . ?
C7 N3 N4 C9 -0.8(7) . . . . ?
C9 N3 N4 C9 -5(2) 3_667 . . . ?
C8 N3 N4 C7 -0.9(12) 3_667 . . 3_667 ?
C7 N3 N4 C7 4(2) . . . 3_667 ?
C9 N3 N4 C7 -0.5(6) 3_667 . . 3_667 ?
C8 N4 C9 C7 66(11) 3_667 . . 3_667 ?
N3 N4 C9 C7 71(12) . . . 3_667 ?
N3 N4 C9 C8 5.2(14) . . . 3_667 ?
C7 N4 C9 C8 -66(11) 3_667 . . 3_667 ?
C8 N4 C9 C8 -2.2(12) 3_667 . . . ?
N3 N4 C9 C8 3(2) . . . . ?
C7 N4 C9 C8 -68(11) 3_667 . . . ?
C8 N4 C9 C10 172(2) 3_667 . . . ?
N3 N4 C9 C10 177.5(12) . . . . ?
C7 N4 C9 C10 107(13) 3_667 . . . ?
C8 N4 C9 C6 163(3) 3_667 . . 3_667 ?
N3 N4 C9 C6 168.1(14) . . . 3_667 ?
C7 N4 C9 C6 97(13) 3_667 . . 3_667 ?
C8 N4 C9 N3 4(3) 3_667 . . 3_667 ?
N3 N4 C9 N3 9(4) . . . 3_667 ?
C7 N4 C9 N3 -62(9) 3_667 . . 3_667 ?
C7 C9 C8 N4 15(13) 3_667 . . 3_667 ?
C8 C9 C8 N4 172(4) 3_667 . . 3_667 ?
N4 C9 C8 N4 174(4) . . . 3_667 ?
C10 C9 C8 N4 0(7) . . . 3_667 ?
C6 C9 C8 N4 13(7) 3_667 . . 3_667 ?
N3 C9 C8 N4 -2(5) 3_667 . . 3_667 ?
C7 C9 C8 N3 16(9) 3_667 . . 3_667 ?
C8 C9 C8 N3 173.6(14) 3_667 . . 3_667 ?
N4 C9 C8 N3 175.2(17) . . . 3_667 ?
C10 C9 C8 N3 2(2) . . . 3_667 ?
C6 C9 C8 N3 15(3) 3_667 . . 3_667 ?
C7 C9 C8 C9 -157(10) 3_667 . . 3_667 ?
C8 C9 C8 C9 -0.002(2) 3_667 . . 3_667 ?
N4 C9 C8 C9 1.6(9) . . . 3_667 ?
C10 C9 C8 C9 -172(3) . . . 3_667 ?
C6 C9 C8 C9 -159(4) 3_667 . . 3_667 ?
N3 C9 C8 C9 -173.6(14) 3_667 . . 3_667 ?
C8 C9 C8 C7 157(10) 3_667 . . 3_667 ?
N4 C9 C8 C7 159(10) . . . 3_667 ?
C10 C9 C8 C7 -15(7) . . . 3_667 ?
C6 C9 C8 C7 -2(6) 3_667 . . 3_667 ?
N3 C9 C8 C7 -16(9) 3_667 . . 3_667 ?
C7 C9 C8 C7 -162(7) 3_667 . . . ?
C8 C9 C8 C7 -5(2) 3_667 . . . ?
N4 C9 C8 C7 -4(3) . . . . ?
C10 C9 C8 C7 -177.0(9) . . . . ?
C6 C9 C8 C7 -164.0(15) 3_667 . . . ?
N3 C9 C8 C7 -179.0(15) 3_667 . . . ?
C7 C9 C8 C8 -157(10) 3_667 . . 3_667 ?
N4 C9 C8 C8 1.6(9) . . . 3_667 ?
C10 C9 C8 C8 -172(3) . . . 3_667 ?
C6 C9 C8 C8 -159(4) 3_667 . . 3_667 ?
N3 C9 C8 C8 -173.6(14) 3_667 . . 3_667 ?
C8 N3 C7 C9 -32(14) 3_667 . . 3_667 ?
N4 N3 C7 C9 -35(15) . . . 3_667 ?
N4 N3 C7 C8 -3.3(10) . . . 3_667 ?
C9 N3 C7 C8 32(14) 3_667 . . 3_667 ?
C8 N3 C7 C8 1.5(14) 3_667 . . . ?
N4 N3 C7 C8 -2(2) . . . . ?
C9 N3 C7 C8 33(13) 3_667 . . . ?
C8 N3 C7 C10 -174(2) 3_667 . . 3_667 ?
N4 N3 C7 C10 -177.4(16) . . . 3_667 ?
C9 N3 C7 C10 -142(17) 3_667 . . 3_667 ?
C8 N3 C7 C6 176(2) 3_667 . . . ?
N4 N3 C7 C6 172.5(12) . . . . ?
C9 N3 C7 C6 -153(16) 3_667 . . . ?
C8 N3 C7 N4 -2(3) 3_667 . . 3_667 ?
N4 N3 C7 N4 -6(4) . . . 3_667 ?
C9 N3 C7 N4 29(12) 3_667 . . 3_667 ?
N4 C8 C7 C9 -24(11) 3_667 . . 3_667 ?
N3 C8 C7 C9 -14(24) 3_667 . . 3_667 ?
C7 C8 C7 C9 150(12) 3_667 . . 3_667 ?
C8 C8 C7 C9 150(12) 3_667 . . 3_667 ?
C9 C8 C7 C9 155(10) . . . 3_667 ?
N4 C8 C7 C8 -174.4(13) 3_667 . . 3_667 ?
N3 C8 C7 C8 -164(14) 3_667 . . 3_667 ?
C9 C8 C7 C8 -150(12) 3_667 . . 3_667 ?
C7 C8 C7 C8 0.002(1) 3_667 . . 3_667 ?
C9 C8 C7 C8 5(2) . . . 3_667 ?
N4 C8 C7 N3 -175.7(18) 3_667 . . . ?
N3 C8 C7 N3 -165(13) 3_667 . . . ?
C9 C8 C7 N3 -152(13) 3_667 . . . ?
C7 C8 C7 N3 -1.3(12) 3_667 . . . ?
C8 C8 C7 N3 -1.3(12) 3_667 . . . ?
C9 C8 C7 N3 4(3) . . . . ?
N4 C8 C7 C10 -2(3) 3_667 . . 3_667 ?
N3 C8 C7 C10 9(17) 3_667 . . 3_667 ?
C9 C8 C7 C10 22(8) 3_667 . . 3_667 ?
C7 C8 C7 C10 173(4) 3_667 . . 3_667 ?
C8 C8 C7 C10 173(4) 3_667 . . 3_667 ?
C9 C8 C7 C10 177.5(18) . . . 3_667 ?
N4 C8 C7 C6 12(2) 3_667 . . . ?
N3 C8 C7 C6 22(16) 3_667 . . . ?
C9 C8 C7 C6 36(9) 3_667 . . . ?
C7 C8 C7 C6 -174(3) 3_667 . . . ?
C8 C8 C7 C6 -174(3) 3_667 . . . ?
C9 C8 C7 C6 -169.2(9) . . . . ?
N3 C8 C7 N4 10(14) 3_667 . . 3_667 ?
C9 C8 C7 N4 24(11) 3_667 . . 3_667 ?
C7 C8 C7 N4 174.4(13) 3_667 . . 3_667 ?
C8 C8 C7 N4 174.4(13) 3_667 . . 3_667 ?
C9 C8 C7 N4 179.3(18) . . . 3_667 ?
C10 C6 C7 C9 -91(10) 3_667 . . 3_667 ?
O10 C6 C7 C9 1(9) 3_667 . . 3_667 ?
O9 C6 C7 C9 -162(9) . . . 3_667 ?
O8 C6 C7 C9 18(9) . . . 3_667 ?
O11 C6 C7 C9 -150(9) 3_667 . . 3_667 ?
C10 C6 C7 C8 85(7) 3_667 . . 3_667 ?
O10 C6 C7 C8 177(7) 3_667 . . 3_667 ?
O9 C6 C7 C8 14(7) . . . 3_667 ?
O8 C6 C7 C8 -166(7) . . . 3_667 ?
O11 C6 C7 C8 26(7) 3_667 . . 3_667 ?
C9 C6 C7 C8 176(16) 3_667 . . 3_667 ?
C10 C6 C7 N3 74(3) 3_667 . . . ?
O10 C6 C7 N3 165.6(15) 3_667 . . . ?
O9 C6 C7 N3 2.3(16) . . . . ?
O8 C6 C7 N3 -177.2(16) . . . . ?
O11 C6 C7 N3 14.3(18) 3_667 . . . ?
C9 C6 C7 N3 165(10) 3_667 . . . ?
C10 C6 C7 C8 -113(5) 3_667 . . . ?
O10 C6 C7 C8 -22(3) 3_667 . . . ?
O9 C6 C7 C8 175(2) . . . . ?
O8 C6 C7 C8 -5(2) . . . . ?
O11 C6 C7 C8 -173(2) 3_667 . . . ?
C9 C6 C7 C8 -23(6) 3_667 . . . ?
O10 C6 C7 C10 92(3) 3_667 . . 3_667 ?
O9 C6 C7 C10 -72(4) . . . 3_667 ?
O8 C6 C7 C10 109(4) . . . 3_667 ?
O11 C6 C7 C10 -60(3) 3_667 . . 3_667 ?
C9 C6 C7 C10 91(10) 3_667 . . 3_667 ?
C10 C6 C7 N4 -107(4) 3_667 . . 3_667 ?
O10 C6 C7 N4 -15.6(17) 3_667 . . 3_667 ?
O9 C6 C7 N4 -178.8(13) . . . 3_667 ?
O8 C6 C7 N4 1.6(13) . . . 3_667 ?
O11 C6 C7 N4 -166.8(13) 3_667 . . 3_667 ?
C9 C6 C7 N4 -17(8) 3_667 . . 3_667 ?
O8 O10 C10 C6 52(4) 3_667 . . 3_667 ?
Tb1 O10 C10 C6 -46(4) 3_667 . . 3_667 ?
O8 O10 C10 O11 140(2) 3_667 . . . ?
C6 O10 C10 O11 88(4) 3_667 . . . ?
Tb1 O10 C10 O11 42.5(13) 3_667 . . . ?
O8 O10 C10 O9 126(2) 3_667 . . 3_667 ?
C6 O10 C10 O9 74(4) 3_667 . . 3_667 ?
Tb1 O10 C10 O9 28.1(14) 3_667 . . 3_667 ?
O8 O10 C10 C7 -33(3) 3_667 . . 3_667 ?
C6 O10 C10 C7 -85(4) 3_667 . . 3_667 ?
Tb1 O10 C10 C7 -130.7(18) 3_667 . . 3_667 ?
C6 O10 C10 O8 -52(4) 3_667 . . 3_667 ?
Tb1 O10 C10 O8 -98(2) 3_667 . . 3_667 ?
O8 O10 C10 C9 -39(2) 3_667 . . . ?
C6 O10 C10 C9 -91(4) 3_667 . . . ?
Tb1 O10 C10 C9 -136.9(13) 3_667 . . . ?
O9 O11 C10 C6 34(4) 3_667 . . 3_667 ?
O9 O11 C10 O10 -33(3) 3_667 . . . ?
C6 O11 C10 O10 -67(3) 3_667 . . . ?
C6 O11 C10 O9 -34(4) 3_667 . . 3_667 ?
O9 O11 C10 C7 141(3) 3_667 . . 3_667 ?
C6 O11 C10 C7 107(4) 3_667 . . 3_667 ?
O9 O11 C10 O8 -18(3) 3_667 . . 3_667 ?
C6 O11 C10 O8 -52(3) 3_667 . . 3_667 ?
O9 O11 C10 C9 146(3) 3_667 . . . ?
C6 O11 C10 C9 112(3) 3_667 . . . ?
C7 C9 C10 C6 92(10) 3_667 . . 3_667 ?
C8 C9 C10 C6 -52(6) 3_667 . . 3_667 ?
N4 C9 C10 C6 -66(3) . . . 3_667 ?
C8 C9 C10 C6 107(5) . . . 3_667 ?
N3 C9 C10 C6 108(4) 3_667 . . 3_667 ?
C7 C9 C10 O10 158(9) 3_667 . . . ?
C8 C9 C10 O10 14(6) 3_667 . . . ?
N4 C9 C10 O10 0.1(19) . . . . ?
C8 C9 C10 O10 173(2) . . . . ?
C6 C9 C10 O10 66(3) 3_667 . . . ?
N3 C9 C10 O10 174.0(10) 3_667 . . . ?
C7 C9 C10 O11 -21(9) 3_667 . . . ?
C8 C9 C10 O11 -165(6) 3_667 . . . ?
N4 C9 C10 O11 -179.4(19) . . . . ?
C8 C9 C10 O11 -7(2) . . . . ?
C6 C9 C10 O11 -113(3) 3_667 . . . ?
N3 C9 C10 O11 -5.5(10) 3_667 . . . ?
C7 C9 C10 O9 0(10) 3_667 . . 3_667 ?
C8 C9 C10 O9 -145(5) 3_667 . . 3_667 ?
N4 C9 C10 O9 -158.6(15) . . . 3_667 ?
C8 C9 C10 O9 14(3) . . . 3_667 ?
C6 C9 C10 O9 -93(3) 3_667 . . 3_667 ?
N3 C9 C10 O9 15(2) 3_667 . . 3_667 ?
C8 C9 C10 C7 -144(14) 3_667 . . 3_667 ?
N4 C9 C10 C7 -158(10) . . . 3_667 ?
C8 C9 C10 C7 14(6) . . . 3_667 ?
C6 C9 C10 C7 -92(10) 3_667 . . 3_667 ?
N3 C9 C10 C7 16(8) 3_667 . . 3_667 ?
C7 C9 C10 O8 148(9) 3_667 . . 3_667 ?
C8 C9 C10 O8 4(6) 3_667 . . 3_667 ?
N4 C9 C10 O8 -10.2(18) . . . 3_667 ?
C8 C9 C10 O8 162(2) . . . 3_667 ?
C6 C9 C10 O8 56(3) 3_667 . . 3_667 ?
N3 C9 C10 O8 163.7(11) 3_667 . . 3_667 ?
